data_7160093
loop_
_publ_author_name
'Zhou, Yuan-Xia'
'Liu, Feng-Qian'
'Wang, Guo-Qin'
'Yang, Dan'
'Han, Pan'
'Jing, Lin-Hai'

_publ_section_title
;
 Photoredox-catalyzed C(sp<sup>2</sup>)-H trifluoromethylation of
 3-methylene-isoindolin-1-ones under metal-free conditions.
;
_journal_issue 34
_journal_name_full 'Organic &amp; biomolecular chemistry'
_journal_page_first 6928
_journal_page_last 6932
_journal_paper_doi 10.1039/d4ob01046a
_journal_volume 22
_journal_year 2024
_chemical_formula_moiety 'C16 H9 F4 N O'
_chemical_formula_sum 'C16 H9 F4 N O'
_chemical_formula_weight 307.24
_space_group_crystal_system monoclinic
_space_group_IT_number 14
_space_group_name_Hall '-P 2ybc'
_space_group_name_H-M_alt 'P 1 21/c 1'
_atom_sites_solution_hydrogens geom
_atom_sites_solution_primary dual
_audit_creation_date 2023-12-15
_audit_creation_method
;
Olex2 1.5
(compiled 2022.04.07 svn.rca3783a0 for OlexSys, GUI svn.r6498)
;
_audit_update_record
;
2023-12-15 deposited with the CCDC.	2024-07-31 downloaded from the CCDC.
;
_cell_angle_alpha 90
_cell_angle_beta 98.929(10)
_cell_angle_gamma 90
_cell_formula_units_Z 4
_cell_length_a 16.1519(17)
_cell_length_b 9.9600(11)
_cell_length_c 8.6943(9)
_cell_measurement_reflns_used 1299
_cell_measurement_temperature 293(2)
_cell_measurement_theta_max 22.4740
_cell_measurement_theta_min 3.1240
_cell_volume 1381.7(3)
_computing_cell_refinement 'CrysAlisPro 1.171.42.99a (Rigaku OD, 2023)'
_computing_data_collection 'CrysAlisPro 1.171.42.99a (Rigaku OD, 2023)'
_computing_data_reduction 'CrysAlisPro 1.171.42.99a (Rigaku OD, 2023)'
_computing_molecular_graphics 'Olex2 1.5 (Dolomanov et al., 2009)'
_computing_publication_material 'Olex2 1.5 (Dolomanov et al., 2009)'
_computing_structure_refinement 'SHELXL 2018/3 (Sheldrick, 2015)'
_computing_structure_solution 'SHELXT 2018/2 (Sheldrick, 2018)'
_diffrn_ambient_temperature 293(2)
_diffrn_detector 'CCD plate'
_diffrn_detector_area_resol_mean 8.0606
_diffrn_detector_type Eos
_diffrn_measured_fraction_theta_full 1.000
_diffrn_measured_fraction_theta_max 0.855
_diffrn_measurement_details
;
List of Runs (angles in degrees, time in seconds):

  # Type    Start    End  Width  t~exp~   \w     \q     \k     \f   Frames
#--------------------------------------------------------------------------
  1  \w    -16.00  78.00   1.00    5.00    --   16.96  19.00 150.00   94
  2  \w    -39.00  -9.00   1.00    5.00    --  -17.28 -77.00 -90.00   30
  3  \w    -73.00 -44.00   1.00    5.00    --  -17.28 137.00  53.00   29
  4  \w    -12.00  18.00   1.00    5.00    --  -17.28  77.00-150.00   30
  5  \w    -31.00  11.00   1.00    5.00    --  -17.28 -77.00 -30.00   42
;
_diffrn_measurement_device 'four-circle diffractometer'
_diffrn_measurement_device_type 'Xcalibur, Eos, Gemini'
_diffrn_measurement_method '\w scans'
_diffrn_orient_matrix_type 'CrysAlisPro convention (1999,Acta A55,543-557)'
_diffrn_orient_matrix_UB_11 -0.0159032000
_diffrn_orient_matrix_UB_12 0.0657424000
_diffrn_orient_matrix_UB_13 0.0069824000
_diffrn_orient_matrix_UB_21 0.0392226000
_diffrn_orient_matrix_UB_22 0.0273371000
_diffrn_orient_matrix_UB_23 -0.0108005000
_diffrn_orient_matrix_UB_31 -0.0135549000
_diffrn_orient_matrix_UB_32 0.0020357000
_diffrn_orient_matrix_UB_33 -0.0815874000
_diffrn_radiation_monochromator graphite
_diffrn_radiation_probe x-ray
_diffrn_radiation_type 'Mo K\a'
_diffrn_radiation_wavelength 0.71073
_diffrn_reflns_av_R_equivalents 0.0321
_diffrn_reflns_av_unetI/netI 0.0632
_diffrn_reflns_Laue_measured_fraction_full 1.000
_diffrn_reflns_Laue_measured_fraction_max 0.855
_diffrn_reflns_limit_h_max 20
_diffrn_reflns_limit_h_min -21
_diffrn_reflns_limit_k_max 8
_diffrn_reflns_limit_k_min -13
_diffrn_reflns_limit_l_max 11
_diffrn_reflns_limit_l_min -10
_diffrn_reflns_number 6389
_diffrn_reflns_point_group_measured_fraction_full 1.000
_diffrn_reflns_point_group_measured_fraction_max 0.855
_diffrn_reflns_theta_full 25.242
_diffrn_reflns_theta_max 29.151
_diffrn_reflns_theta_min 2.411
_diffrn_source 'fine-focus sealed X-ray tube'
_diffrn_source_type 'Enhance (Mo) X-ray Source'
_exptl_absorpt_coefficient_mu 0.130
_exptl_absorpt_correction_T_max 1.00000
_exptl_absorpt_correction_T_min 0.90365
_exptl_absorpt_correction_type multi-scan
_exptl_absorpt_process_details
;
CrysAlisPro 1.171.42.99a (Rigaku Oxford Diffraction, 2023)
Empirical absorption correction using spherical harmonics,
implemented in SCALE3 ABSPACK scaling algorithm.
;
_exptl_crystal_colour 'clear whiteish colourless'
_exptl_crystal_colour_lustre clear
_exptl_crystal_colour_modifier whiteish
_exptl_crystal_colour_primary colourless
_exptl_crystal_density_diffrn 1.477
_exptl_crystal_description block
_exptl_crystal_F_000 624
_exptl_crystal_size_max 0.14
_exptl_crystal_size_mid 0.13
_exptl_crystal_size_min 0.12
_refine_diff_density_max 0.142
_refine_diff_density_min -0.206
_refine_diff_density_rms 0.038
_refine_ls_extinction_method none
_refine_ls_goodness_of_fit_ref 1.046
_refine_ls_hydrogen_treatment constr
_refine_ls_matrix_type full
_refine_ls_number_parameters 199
_refine_ls_number_reflns 3175
_refine_ls_number_restraints 0
_refine_ls_restrained_S_all 1.046
_refine_ls_R_factor_all 0.1344
_refine_ls_R_factor_gt 0.0643
_refine_ls_shift/su_max 0.000
_refine_ls_shift/su_mean 0.000
_refine_ls_structure_factor_coef Fsqd
_refine_ls_weighting_details 'w=1/[\s^2^(Fo^2^)+(0.0365P)^2^+0.2360P] where P=(Fo^2^+2Fc^2^)/3'
_refine_ls_weighting_scheme calc
_refine_ls_wR_factor_gt 0.1069
_refine_ls_wR_factor_ref 0.1341
_reflns_Friedel_coverage 0.000
_reflns_number_gt 1702
_reflns_number_total 3175
_reflns_threshold_expression 'I > 2\s(I)'
_cod_data_source_file d4ob01046a2.cif
_cod_data_source_block exp_13717_auto
_cod_depositor_comments 'Adding full bibliography for 7160093.cif.'
_cod_database_code 7160093
_shelx_shelxl_version_number 2018/3
_shelx_space_group_comment
;
The symmetry employed for this shelxl refinement is uniquely defined
by the following loop, which should always be used as a source of
symmetry information in preference to the above space-group names.
They are only intended as comments.
;
_olex2_refinement_description
;
1. Fixed Uiso
 At 1.2 times of:
  All C(H) groups
2.a Aromatic/amide H refined with riding coordinates:
 C00C(H00C), C00D(H00D), C00E(H00E), C00F(H00F), C00G(H00G), C00H(H00H),
 C00J(H00J), C00L(H00L), C00M(H00M)
;
_olex2_submission_special_instructions 'No special instructions were received'
_oxdiff_exptl_absorpt_empirical_details
;
Empirical correction (ABSPACK) includes:
- Absorption correction using spherical harmonics
- Frame scaling
;
_oxdiff_exptl_absorpt_empirical_full_max 1.090
_oxdiff_exptl_absorpt_empirical_full_min 0.839

loop_
_space_group_symop_operation_xyz
'x, y, z'
'-x, y+1/2, -z+1/2'
'-x, -y, -z'
'x, -y-1/2, z-1/2'

loop_
_atom_site_label
_atom_site_type_symbol
_atom_site_fract_x
_atom_site_fract_y
_atom_site_fract_z
_atom_site_U_iso_or_equiv
_atom_site_adp_type
_atom_site_occupancy
_atom_site_site_symmetry_order
_atom_site_calc_flag
_atom_site_refinement_flags_posn
_atom_site_refinement_flags_adp
_atom_site_refinement_flags_occupancy
_atom_site_disorder_assembly
_atom_site_disorder_group
O001 O 0.82975(10) 0.6371(2) 0.8626(2) 0.0709(6) Uani 1 1 d . . . . .
F002 F 0.75406(12) 0.22765(19) 0.3008(2) 0.0981(6) Uani 1 1 d . . . . .
N003 N 0.76338(12) 0.5591(2) 0.6259(2) 0.0494(5) Uani 1 1 d . . . . .
F004 F 0.79551(13) 0.3901(2) 0.1751(2) 0.1091(7) Uani 1 1 d . . . . .
F005 F 0.66487(12) 0.3452(2) 0.1537(2) 0.1250(9) Uani 1 1 d . . . . .
F006 F 0.46316(12) 0.8204(2) 0.6253(2) 0.1294(9) Uani 1 1 d . . . . .
C007 C 0.89731(14) 0.4866(2) 0.6999(2) 0.0456(6) Uani 1 1 d . . . . .
C008 C 0.78083(15) 0.4703(2) 0.5081(3) 0.0463(6) Uani 1 1 d . . . . .
C009 C 0.86809(14) 0.4245(2) 0.5589(2) 0.0438(6) Uani 1 1 d . . . . .
C00A C 0.68514(16) 0.6262(3) 0.6244(3) 0.0500(6) Uani 1 1 d . . . . .
C00B C 0.83028(15) 0.5703(3) 0.7456(3) 0.0517(6) Uani 1 1 d . . . . .
C00C C 0.92015(16) 0.3398(2) 0.4923(3) 0.0528(7) Uani 1 1 d . . . . .
H00C H 0.901448 0.297052 0.398211 0.063 Uiso 1 1 calc R U . . .
C00D C 0.97815(16) 0.4679(3) 0.7753(3) 0.0557(7) Uani 1 1 d . . . . .
H00D H 0.997322 0.511355 0.868720 0.067 Uiso 1 1 calc R U . . .
C00E C 1.02964(16) 0.3829(3) 0.7082(3) 0.0597(7) Uani 1 1 d . . . . .
H00E H 1.084228 0.367893 0.757258 0.072 Uiso 1 1 calc R U . . .
C00F C 1.00093(16) 0.3201(3) 0.5692(3) 0.0573(7) Uani 1 1 d . . . . .
H00F H 1.036640 0.263040 0.525881 0.069 Uiso 1 1 calc R U . . .
C00G C 0.72452(16) 0.4448(3) 0.3831(3) 0.0605(7) Uani 1 1 d . . . . .
H00G H 0.673431 0.489261 0.375813 0.073 Uiso 1 1 calc R U . . .
C00H C 0.61921(18) 0.5602(3) 0.6708(3) 0.0750(9) Uani 1 1 d . . . . .
H00H H 0.625319 0.471277 0.703110 0.090 Uiso 1 1 calc R U . . .
C00I C 0.7352(2) 0.3533(3) 0.2553(4) 0.0752(9) Uani 1 1 d . . . . .
C00J C 0.67681(19) 0.7572(3) 0.5765(3) 0.0706(8) Uani 1 1 d . . . . .
H00J H 0.721527 0.801745 0.543507 0.085 Uiso 1 1 calc R U . . .
C00K C 0.5371(2) 0.7547(4) 0.6243(4) 0.0811(10) Uani 1 1 d . . . . .
C00L C 0.6011(2) 0.8230(3) 0.5776(4) 0.0854(10) Uani 1 1 d . . . . .
H00L H 0.594583 0.912275 0.546729 0.102 Uiso 1 1 calc R U . . .
C00M C 0.5433(2) 0.6249(4) 0.6703(4) 0.0893(10) Uani 1 1 d . . . . .
H00M H 0.497824 0.580394 0.700583 0.107 Uiso 1 1 calc R U . . .

loop_
_atom_site_aniso_label
_atom_site_aniso_U_11
_atom_site_aniso_U_22
_atom_site_aniso_U_33
_atom_site_aniso_U_23
_atom_site_aniso_U_13
_atom_site_aniso_U_12
O001 0.0548(12) 0.0940(15) 0.0670(12) -0.0323(11) 0.0190(9) -0.0112(11)
F002 0.1063(15) 0.0729(12) 0.1127(14) -0.0337(11) 0.0096(11) 0.0114(12)
N003 0.0421(12) 0.0524(13) 0.0554(12) -0.0118(10) 0.0128(10) 0.0023(10)
F004 0.1259(17) 0.1306(18) 0.0779(12) -0.0289(12) 0.0383(12) -0.0026(15)
F005 0.0982(15) 0.158(2) 0.1022(14) -0.0644(13) -0.0378(12) 0.0295(14)
F006 0.0804(14) 0.163(2) 0.1427(18) -0.0216(15) 0.0096(12) 0.0632(14)
C007 0.0436(14) 0.0488(14) 0.0471(13) 0.0016(11) 0.0152(11) -0.0038(13)
C008 0.0465(14) 0.0415(13) 0.0532(14) -0.0001(11) 0.0151(12) 0.0004(12)
C009 0.0441(14) 0.0412(13) 0.0483(13) 0.0026(11) 0.0136(11) -0.0018(12)
C00A 0.0485(15) 0.0489(15) 0.0543(14) -0.0087(12) 0.0136(12) 0.0005(14)
C00B 0.0479(15) 0.0572(16) 0.0535(15) -0.0077(13) 0.0185(13) -0.0142(14)
C00C 0.0559(17) 0.0476(15) 0.0560(15) -0.0013(12) 0.0115(13) 0.0054(14)
C00D 0.0529(16) 0.0652(18) 0.0501(14) 0.0032(13) 0.0110(12) -0.0065(15)
C00E 0.0459(15) 0.0663(18) 0.0671(17) 0.0144(14) 0.0097(13) 0.0030(15)
C00F 0.0541(17) 0.0529(16) 0.0688(17) 0.0089(14) 0.0216(14) 0.0111(14)
C00G 0.0530(16) 0.0657(18) 0.0611(16) -0.0133(14) 0.0041(14) 0.0080(15)
C00H 0.0575(18) 0.0610(19) 0.112(2) 0.0060(17) 0.0302(17) 0.0020(17)
C00I 0.070(2) 0.083(2) 0.0687(19) -0.0220(17) -0.0021(17) 0.0102(19)
C00J 0.071(2) 0.0619(19) 0.0818(19) 0.0067(16) 0.0222(16) 0.0012(17)
C00K 0.059(2) 0.101(3) 0.083(2) -0.015(2) 0.0089(17) 0.030(2)
C00L 0.089(3) 0.066(2) 0.099(2) 0.0046(18) 0.009(2) 0.031(2)
C00M 0.0525(19) 0.100(3) 0.122(3) -0.001(2) 0.0339(18) 0.000(2)

loop_
_atom_type_symbol
_atom_type_description
_atom_type_scat_dispersion_real
_atom_type_scat_dispersion_imag
_atom_type_scat_source
C C 0.0033 0.0016 'International Tables Vol C Tables 4.2.6.8 and 6.1.1.4'
H H 0.0000 0.0000 'International Tables Vol C Tables 4.2.6.8 and 6.1.1.4'
F F 0.0171 0.0103 'International Tables Vol C Tables 4.2.6.8 and 6.1.1.4'
N N 0.0061 0.0033 'International Tables Vol C Tables 4.2.6.8 and 6.1.1.4'
O O 0.0106 0.0060 'International Tables Vol C Tables 4.2.6.8 and 6.1.1.4'

loop_
_geom_angle_atom_site_label_1
_geom_angle_atom_site_label_2
_geom_angle_atom_site_label_3
_geom_angle
_geom_angle_site_symmetry_1
_geom_angle_site_symmetry_3
_geom_angle_publ_flag
C008 N003 C00A 124.17(19) . . ?
C00B N003 C008 112.0(2) . . ?
C00B N003 C00A 123.78(19) . . ?
C009 C007 C00B 109.1(2) . . ?
C00D C007 C009 121.8(2) . . ?
C00D C007 C00B 129.1(2) . . ?
N003 C008 C009 105.32(19) . . ?
C00G C008 N003 121.6(2) . . ?
C00G C008 C009 133.1(2) . . ?
C007 C009 C008 107.6(2) . . ?
C00C C009 C007 119.8(2) . . ?
C00C C009 C008 132.6(2) . . ?
C00H C00A N003 120.1(2) . . ?
C00H C00A C00J 120.3(3) . . ?
C00J C00A N003 119.6(2) . . ?
O001 C00B N003 124.6(2) . . ?
O001 C00B C007 129.6(2) . . ?
N003 C00B C007 105.8(2) . . ?
C009 C00C H00C 120.9 . . ?
C009 C00C C00F 118.3(2) . . ?
C00F C00C H00C 120.9 . . ?
C007 C00D H00D 121.0 . . ?
C00E C00D C007 118.1(2) . . ?
C00E C00D H00D 121.0 . . ?
C00D C00E H00E 119.7 . . ?
C00F C00E C00D 120.5(2) . . ?
C00F C00E H00E 119.7 . . ?
C00C C00F H00F 119.2 . . ?
C00E C00F C00C 121.6(3) . . ?
C00E C00F H00F 119.2 . . ?
C008 C00G H00G 116.8 . . ?
C008 C00G C00I 126.3(2) . . ?
C00I C00G H00G 116.8 . . ?
C00A C00H H00H 119.8 . . ?
C00A C00H C00M 120.4(3) . . ?
C00M C00H H00H 119.8 . . ?
F002 C00I F004 105.1(3) . . ?
F002 C00I C00G 114.0(3) . . ?
F004 C00I C00G 113.9(3) . . ?
F005 C00I F002 105.8(3) . . ?
F005 C00I F004 106.7(3) . . ?
F005 C00I C00G 110.6(3) . . ?
C00A C00J H00J 120.2 . . ?
C00A C00J C00L 119.5(3) . . ?
C00L C00J H00J 120.2 . . ?
C00L C00K F006 118.2(4) . . ?
C00M C00K F006 118.8(4) . . ?
C00M C00K C00L 123.0(3) . . ?
C00J C00L H00L 120.7 . . ?
C00K C00L C00J 118.7(3) . . ?
C00K C00L H00L 120.7 . . ?
C00H C00M H00M 121.0 . . ?
C00K C00M C00H 118.1(3) . . ?
C00K C00M H00M 121.0 . . ?

loop_
_geom_bond_atom_site_label_1
_geom_bond_atom_site_label_2
_geom_bond_distance
_geom_bond_site_symmetry_2
_geom_bond_publ_flag
O001 C00B 1.217(3) . ?
F002 C00I 1.333(3) . ?
N003 C008 1.414(3) . ?
N003 C00A 1.428(3) . ?
N003 C00B 1.383(3) . ?
F004 C00I 1.335(4) . ?
F005 C00I 1.328(3) . ?
F006 C00K 1.363(3) . ?
C007 C009 1.388(3) . ?
C007 C00B 1.469(3) . ?
C007 C00D 1.380(3) . ?
C008 C009 1.482(3) . ?
C008 C00G 1.330(3) . ?
C009 C00C 1.380(3) . ?
C00A C00H 1.365(3) . ?
C00A C00J 1.370(4) . ?
C00C H00C 0.9300 . ?
C00C C00F 1.385(3) . ?
C00D H00D 0.9300 . ?
C00D C00E 1.378(3) . ?
C00E H00E 0.9300 . ?
C00E C00F 1.376(3) . ?
C00F H00F 0.9300 . ?
C00G H00G 0.9300 . ?
C00G C00I 1.467(4) . ?
C00H H00H 0.9300 . ?
C00H C00M 1.385(4) . ?
C00J H00J 0.9300 . ?
C00J C00L 1.388(4) . ?
C00K C00L 1.352(4) . ?
C00K C00M 1.352(5) . ?
C00L H00L 0.9300 . ?
C00M H00M 0.9300 . ?

loop_
_geom_torsion_atom_site_label_1
_geom_torsion_atom_site_label_2
_geom_torsion_atom_site_label_3
_geom_torsion_atom_site_label_4
_geom_torsion
_geom_torsion_site_symmetry_1
_geom_torsion_site_symmetry_2
_geom_torsion_site_symmetry_3
_geom_torsion_site_symmetry_4
_geom_torsion_publ_flag
N003 C008 C009 C007 -0.1(3) . . . . ?
N003 C008 C009 C00C -178.7(2) . . . . ?
N003 C008 C00G C00I -179.0(3) . . . . ?
N003 C00A C00H C00M 179.7(2) . . . . ?
N003 C00A C00J C00L -178.9(2) . . . . ?
F006 C00K C00L C00J 179.8(3) . . . . ?
F006 C00K C00M C00H -179.0(3) . . . . ?
C007 C009 C00C C00F -0.3(3) . . . . ?
C007 C00D C00E C00F 0.6(4) . . . . ?
C008 N003 C00A C00H 80.7(3) . . . . ?
C008 N003 C00A C00J -99.6(3) . . . . ?
C008 N003 C00B O001 -177.5(2) . . . . ?
C008 N003 C00B C007 2.2(3) . . . . ?
C008 C009 C00C C00F 178.2(2) . . . . ?
C008 C00G C00I F002 57.1(4) . . . . ?
C008 C00G C00I F004 -63.6(4) . . . . ?
C008 C00G C00I F005 176.2(3) . . . . ?
C009 C007 C00B O001 177.4(3) . . . . ?
C009 C007 C00B N003 -2.2(3) . . . . ?
C009 C007 C00D C00E -1.2(4) . . . . ?
C009 C008 C00G C00I 2.2(5) . . . . ?
C009 C00C C00F C00E -0.2(4) . . . . ?
C00A N003 C008 C009 -179.5(2) . . . . ?
C00A N003 C008 C00G 1.4(4) . . . . ?
C00A N003 C00B O001 0.7(4) . . . . ?
C00A N003 C00B C007 -179.7(2) . . . . ?
C00A C00H C00M C00K -0.8(5) . . . . ?
C00A C00J C00L C00K -0.8(4) . . . . ?
C00B N003 C008 C009 -1.3(3) . . . . ?
C00B N003 C008 C00G 179.6(2) . . . . ?
C00B N003 C00A C00H -97.3(3) . . . . ?
C00B N003 C00A C00J 82.5(3) . . . . ?
C00B C007 C009 C008 1.4(3) . . . . ?
C00B C007 C009 C00C -179.8(2) . . . . ?
C00B C007 C00D C00E 179.8(2) . . . . ?
C00D C007 C009 C008 -177.8(2) . . . . ?
C00D C007 C009 C00C 1.0(3) . . . . ?
C00D C007 C00B O001 -3.4(4) . . . . ?
C00D C007 C00B N003 176.9(2) . . . . ?
C00D C00E C00F C00C 0.1(4) . . . . ?
C00G C008 C009 C007 178.8(3) . . . . ?
C00G C008 C009 C00C 0.2(5) . . . . ?
C00H C00A C00J C00L 0.9(4) . . . . ?
C00J C00A C00H C00M -0.1(4) . . . . ?
C00L C00K C00M C00H 0.8(5) . . . . ?
C00M C00K C00L C00J 0.0(5) . . . . ?
